data_7117959
loop_
_publ_author_name
'Geetha Bolla'
'Ashwini Nangia'

_publ_section_title
;
 Multicomponent ternary cocrystals of the sulfonamide group with
 pyridine-amides and lactams
;
_journal_name_full Chem.Commun.
_journal_page_first 15578
_journal_paper_doi 10.1039/C5cc06475A
_journal_volume 51
_journal_year 2015
_chemical_compound_source synthetic
_chemical_formula_moiety C7H7NO4S,C6H6N2O,C5H5NO
_chemical_formula_sum 'C18 H18 N4 O6 S'
_chemical_formula_weight 418.42
_chemical_melting_point 413
_chemical_name_common 'Sulfonamide benzoic acid; nicotinamide; 2pyridone'
_chemical_name_systematic 'Sulfonamide benzoic acid; nicotinamide; 2pyridone'
_space_group_IT_number 14
_symmetry_cell_setting monoclinic
_symmetry_space_group_name_Hall '-P 2ybc'
_symmetry_space_group_name_H-M 'P 1 21/c 1'
_atom_sites_solution_hydrogens geom
_atom_sites_solution_primary direct
_atom_sites_solution_secondary difmap
_audit_creation_method SHELXL-97
_audit_update_record
;
2015-07-22 deposited with the CCDC.
2015-08-27 downloaded from the CCDC.
;
_cell_angle_alpha 90.00
_cell_angle_beta 117.924(4)
_cell_angle_gamma 90.00
_cell_formula_units_Z 4
_cell_length_a 19.7594(7)
_cell_length_b 5.25798(10)
_cell_length_c 20.2747(7)
_cell_measurement_reflns_used 5510
_cell_measurement_temperature 298(2)
_cell_measurement_theta_max 71.6440
_cell_measurement_theta_min 4.3100
_cell_volume 1861.18(12)
_computing_structure_refinement 'SHELXL-97 (Sheldrick, 1997)'
_computing_structure_solution 'SHELXS-97 (Sheldrick, 1990)'
_diffrn_ambient_temperature 298(2)
_diffrn_measured_fraction_theta_full 0.999
_diffrn_measured_fraction_theta_max 0.999
_diffrn_measurement_device_type 'Xcalibur, Eos, Gemini'
_diffrn_measurement_method '\w scans'
_diffrn_radiation_monochromator graphite
_diffrn_radiation_source 'fine-focus sealed tube'
_diffrn_radiation_type CuK\a
_diffrn_radiation_wavelength 1.54184
_diffrn_reflns_av_R_equivalents 0.0201
_diffrn_reflns_av_sigmaI/netI 0.0174
_diffrn_reflns_limit_h_max 19
_diffrn_reflns_limit_h_min -23
_diffrn_reflns_limit_k_max 4
_diffrn_reflns_limit_k_min -6
_diffrn_reflns_limit_l_max 24
_diffrn_reflns_limit_l_min -23
_diffrn_reflns_number 11494
_diffrn_reflns_theta_full 67.07
_diffrn_reflns_theta_max 67.07
_diffrn_reflns_theta_min 4.94
_exptl_absorpt_coefficient_mu 1.959
_exptl_absorpt_correction_T_max 1.00000
_exptl_absorpt_correction_T_min 0.72572
_exptl_absorpt_correction_type multi-scan
_exptl_crystal_colour COLORLES
_exptl_crystal_density_diffrn 1.493
_exptl_crystal_density_method 'not measured'
_exptl_crystal_description PLATE
_exptl_crystal_F_000 872
_exptl_crystal_recrystallization_method 'Re-crystallisation from solvent: EtOAC, THF'
_exptl_crystal_size_max 0.20
_exptl_crystal_size_mid 0.18
_exptl_crystal_size_min 0.18
_refine_diff_density_max 0.414
_refine_diff_density_min -0.413
_refine_diff_density_rms 0.045
_refine_ls_extinction_method none
_refine_ls_goodness_of_fit_ref 1.056
_refine_ls_hydrogen_treatment mixed
_refine_ls_matrix_type full
_refine_ls_number_parameters 269
_refine_ls_number_reflns 3327
_refine_ls_number_restraints 0
_refine_ls_restrained_S_all 1.056
_refine_ls_R_factor_all 0.0450
_refine_ls_R_factor_gt 0.0406
_refine_ls_shift/su_max 0.001
_refine_ls_shift/su_mean 0.000
_refine_ls_structure_factor_coef Fsqd
_refine_ls_weighting_details 'calc w=1/[\s^2^(Fo^2^)+(0.0661P)^2^+0.7522P] where P=(Fo^2^+2Fc^2^)/3'
_refine_ls_weighting_scheme calc
_refine_ls_wR_factor_gt 0.1154
_refine_ls_wR_factor_ref 0.1202
_reflns_number_gt 2966
_reflns_number_total 3327
_reflns_threshold_expression >2sigma(I)
_cod_data_source_file c5cc06475a2.cif
_cod_data_source_block SMBANAMHP111
_cod_original_cell_volume 1861.18(10)
_cod_original_sg_symbol_H-M 'P2(1)/c  '
_cod_database_code 7117959

loop_
_symmetry_equiv_pos_as_xyz
'x, y, z'
'-x, y+1/2, -z+1/2'
'-x, -y, -z'
'x, -y-1/2, z-1/2'

loop_
_atom_site_label
_atom_site_type_symbol
_atom_site_fract_x
_atom_site_fract_y
_atom_site_fract_z
_atom_site_U_iso_or_equiv
_atom_site_adp_type
_atom_site_occupancy
_atom_site_symmetry_multiplicity
_atom_site_calc_flag
_atom_site_refinement_flags
_atom_site_disorder_assembly
_atom_site_disorder_group
C2 C 0.96512(12) 0.4163(4) 0.09383(12) 0.0490(5) Uani 1 1 d . . .
H2 H 0.9779 0.5253 0.0653 0.059 Uiso 1 1 calc R . .
C5 C 0.92598(12) 0.0855(4) 0.17678(12) 0.0475(5) Uani 1 1 d . . .
H5 H 0.9122 -0.0282 0.2036 0.057 Uiso 1 1 calc R . .
C3 C 0.89995(11) 0.4581(4) 0.10123(12) 0.0472(5) Uani 1 1 d . . .
H3 H 0.8689 0.5973 0.0778 0.057 Uiso 1 1 calc R . .
C6 C 0.99179(12) 0.0444(4) 0.17066(12) 0.0466(5) Uani 1 1 d . . .
H6 H 1.0230 -0.0943 0.1942 0.056 Uiso 1 1 calc R . .
C1 C 1.01084(11) 0.2107(4) 0.12941(11) 0.0405(4) Uani 1 1 d . . .
C4 C 0.88038(11) 0.2948(4) 0.14326(10) 0.0401(4) Uani 1 1 d . . .
S1 S 1.09788(3) 0.16577(10) 0.12535(3) 0.04658(18) Uani 1 1 d . . .
O5 O 0.45914(8) 1.1634(3) 0.14178(8) 0.0459(3) Uani 1 1 d . . .
O6 O 0.40197(9) 0.6915(3) 0.01142(9) 0.0526(4) Uani 1 1 d . . .
N2 N 0.34773(9) 0.5540(3) 0.08128(9) 0.0428(4) Uani 1 1 d . . .
H2A H 0.3812 0.4341 0.0985 0.051 Uiso 1 1 calc R . .
N3 N 0.66929(9) 0.6641(3) 0.16372(10) 0.0451(4) Uani 1 1 d . . .
N4 N 0.50751(9) 1.2568(3) 0.06434(9) 0.0445(4) Uani 1 1 d . . .
H4A H 0.4755 1.3793 0.0441 0.053 Uiso 1 1 calc R . .
H4B H 0.5407 1.2224 0.0494 0.053 Uiso 1 1 calc R . .
O4 O 0.78068(9) 0.5647(3) 0.13104(11) 0.0632(5) Uani 1 1 d . . .
H4C H 0.7430 0.5800 0.1376 0.095 Uiso 1 1 calc R . .
O3 O 0.78712(9) 0.1826(3) 0.18119(10) 0.0627(4) Uani 1 1 d . . .
C13 C 0.50566(10) 1.1215(4) 0.11840(10) 0.0361(4) Uani 1 1 d . . .
C12 C 0.61885(11) 0.8531(4) 0.13253(11) 0.0419(4) Uani 1 1 d . . .
H12 H 0.6216 0.9502 0.0955 0.050 Uiso 1 1 calc R . .
C11 C 0.66573(11) 0.5272(4) 0.21757(11) 0.0456(5) Uani 1 1 d . . .
H11 H 0.7006 0.3955 0.2394 0.055 Uiso 1 1 calc R . .
C8 C 0.56290(10) 0.9103(4) 0.15291(10) 0.0359(4) Uani 1 1 d . . .
O2 O 1.08606(11) 0.2343(4) 0.05319(10) 0.0730(5) Uani 1 1 d . . .
C15 C 0.29747(12) 0.9239(4) 0.00898(12) 0.0473(5) Uani 1 1 d . . .
H15 H 0.2986 1.0493 -0.0228 0.057 Uiso 1 1 calc R . .
C9 C 0.56050(11) 0.7666(4) 0.20905(11) 0.0422(4) Uani 1 1 d . . .
H9 H 0.5239 0.8005 0.2245 0.051 Uiso 1 1 calc R . .
C14 C 0.35225(10) 0.7224(4) 0.03217(10) 0.0398(4) Uani 1 1 d . . .
C7 C 0.81112(11) 0.3406(4) 0.15386(11) 0.0445(5) Uani 1 1 d . . .
C17 C 0.24118(12) 0.7510(5) 0.08114(13) 0.0531(5) Uani 1 1 d . . .
H17 H 0.2038 0.7580 0.0967 0.064 Uiso 1 1 calc R . .
O1 O 1.12539(10) -0.0815(3) 0.15425(12) 0.0707(5) Uani 1 1 d . . .
N1 N 1.15996(12) 0.3632(5) 0.18284(14) 0.0613(5) Uani 1 1 d . . .
H1A H 1.1451(17) 0.515(6) 0.1669(16) 0.074 Uiso 1 1 d . . .
H1B H 1.1708(17) 0.322(6) 0.2245(17) 0.074 Uiso 1 1 d . . .
C10 C 0.61276(12) 0.5732(4) 0.24187(11) 0.0468(5) Uani 1 1 d . . .
H10 H 0.6121 0.4756 0.2798 0.056 Uiso 1 1 calc R . .
C18 C 0.29351(12) 0.5646(4) 0.10462(12) 0.0494(5) Uani 1 1 d . . .
H18 H 0.2928 0.4414 0.1372 0.059 Uiso 1 1 calc R . .
C16 C 0.24398(12) 0.9347(4) 0.03270(12) 0.0505(5) Uani 1 1 d . . .
H16 H 0.2085 1.0665 0.0165 0.061 Uiso 1 1 calc R . .

loop_
_atom_site_aniso_label
_atom_site_aniso_U_11
_atom_site_aniso_U_22
_atom_site_aniso_U_33
_atom_site_aniso_U_23
_atom_site_aniso_U_13
_atom_site_aniso_U_12
C2 0.0485(11) 0.0473(11) 0.0581(12) 0.0144(10) 0.0308(10) 0.0100(9)
C5 0.0527(11) 0.0442(11) 0.0555(11) 0.0076(9) 0.0336(10) 0.0062(9)
C3 0.0408(10) 0.0457(11) 0.0541(11) 0.0112(9) 0.0214(9) 0.0134(9)
C6 0.0489(11) 0.0411(11) 0.0561(11) 0.0117(9) 0.0297(9) 0.0137(9)
C1 0.0405(10) 0.0397(10) 0.0460(10) 0.0002(8) 0.0243(8) 0.0058(8)
C4 0.0362(9) 0.0421(10) 0.0412(9) -0.0039(8) 0.0175(8) 0.0023(8)
S1 0.0484(3) 0.0439(3) 0.0597(3) 0.0076(2) 0.0356(2) 0.0127(2)
O5 0.0455(7) 0.0530(8) 0.0529(8) 0.0076(6) 0.0346(7) 0.0122(6)
O6 0.0528(8) 0.0586(9) 0.0637(9) 0.0099(7) 0.0418(7) 0.0099(7)
N2 0.0427(8) 0.0423(9) 0.0522(9) 0.0044(7) 0.0295(7) 0.0084(7)
N3 0.0370(8) 0.0498(10) 0.0543(9) 0.0012(8) 0.0262(7) 0.0055(7)
N4 0.0457(9) 0.0490(9) 0.0513(9) 0.0096(8) 0.0333(8) 0.0117(8)
O4 0.0532(9) 0.0539(9) 0.1017(13) 0.0147(9) 0.0522(9) 0.0165(7)
O3 0.0618(10) 0.0626(10) 0.0816(11) 0.0132(8) 0.0484(9) 0.0104(8)
C13 0.0334(9) 0.0400(9) 0.0390(9) -0.0037(7) 0.0205(7) -0.0001(7)
C12 0.0389(10) 0.0475(11) 0.0472(10) 0.0035(8) 0.0268(8) 0.0035(8)
C11 0.0384(10) 0.0437(11) 0.0527(11) 0.0028(9) 0.0197(9) 0.0049(8)
C8 0.0318(8) 0.0406(10) 0.0375(9) -0.0046(8) 0.0181(7) -0.0018(7)
O2 0.0717(11) 0.1015(14) 0.0644(10) 0.0157(10) 0.0474(9) 0.0198(10)
C15 0.0485(11) 0.0448(11) 0.0513(11) 0.0039(9) 0.0256(9) 0.0049(9)
C9 0.0394(10) 0.0505(11) 0.0438(10) 0.0014(9) 0.0254(8) 0.0022(9)
C14 0.0371(9) 0.0423(10) 0.0434(10) -0.0024(8) 0.0218(8) -0.0002(8)
C7 0.0377(10) 0.0488(11) 0.0473(10) -0.0029(9) 0.0201(8) 0.0025(8)
C17 0.0470(11) 0.0621(13) 0.0641(13) -0.0017(11) 0.0377(10) 0.0066(10)
O1 0.0740(11) 0.0468(9) 0.1161(15) 0.0183(9) 0.0653(11) 0.0229(8)
N1 0.0486(11) 0.0623(13) 0.0770(14) 0.0034(11) 0.0326(11) 0.0056(9)
C10 0.0459(10) 0.0506(11) 0.0474(10) 0.0078(9) 0.0247(9) 0.0035(9)
C18 0.0536(12) 0.0521(12) 0.0577(12) 0.0037(10) 0.0386(10) 0.0032(10)
C16 0.0431(11) 0.0499(12) 0.0568(12) -0.0020(10) 0.0221(9) 0.0124(9)

loop_
_atom_type_symbol
_atom_type_description
_atom_type_scat_dispersion_real
_atom_type_scat_dispersion_imag
_atom_type_scat_source
C C 0.0181 0.0091 'International Tables Vol C Tables 4.2.6.8 and 6.1.1.4'
H H 0.0000 0.0000 'International Tables Vol C Tables 4.2.6.8 and 6.1.1.4'
N N 0.0311 0.0180 'International Tables Vol C Tables 4.2.6.8 and 6.1.1.4'
O O 0.0492 0.0322 'International Tables Vol C Tables 4.2.6.8 and 6.1.1.4'
S S 0.3331 0.5567 'International Tables Vol C Tables 4.2.6.8 and 6.1.1.4'

loop_
_geom_angle_atom_site_label_1
_geom_angle_atom_site_label_2
_geom_angle_atom_site_label_3
_geom_angle
_geom_angle_site_symmetry_1
_geom_angle_site_symmetry_3
C1 C2 C3 118.97(19) . .
C6 C5 C4 120.34(19) . .
C2 C3 C4 120.68(18) . .
C1 C6 C5 119.46(18) . .
C2 C1 C6 121.16(18) . .
C2 C1 S1 119.50(15) . .
C6 C1 S1 119.29(15) . .
C5 C4 C3 119.35(18) . .
C5 C4 C7 119.05(18) . .
C3 C4 C7 121.60(18) . .
O2 S1 O1 120.24(12) . .
O2 S1 N1 106.54(13) . .
O1 S1 N1 105.99(12) . .
O2 S1 C1 108.62(10) . .
O1 S1 C1 107.07(10) . .
N1 S1 C1 107.82(10) . .
C18 N2 C14 123.91(17) . .
C11 N3 C12 118.27(16) . .
O5 C13 N4 122.46(17) . .
O5 C13 C8 119.07(16) . .
N4 C13 C8 118.46(15) . .
N3 C12 C8 122.90(18) . .
N3 C11 C10 122.66(18) . .
C12 C8 C9 117.83(17) . .
C12 C8 C13 123.66(16) . .
C9 C8 C13 118.50(16) . .
C16 C15 C14 120.84(19) . .
C10 C9 C8 119.54(17) . .
O6 C14 N2 119.48(17) . .
O6 C14 C15 125.53(18) . .
N2 C14 C15 114.99(17) . .
O3 C7 O4 124.54(19) . .
O3 C7 C4 122.26(19) . .
O4 C7 C4 113.20(18) . .
C18 C17 C16 118.52(19) . .
C11 C10 C9 118.80(18) . .
C17 C18 N2 120.6(2) . .
C15 C16 C17 121.07(19) . .

loop_
_geom_bond_atom_site_label_1
_geom_bond_atom_site_label_2
_geom_bond_distance
_geom_bond_site_symmetry_2
C2 C1 1.376(3) .
C2 C3 1.382(3) .
C5 C6 1.380(3) .
C5 C4 1.382(3) .
C3 C4 1.386(3) .
C6 C1 1.378(3) .
C1 S1 1.7759(19) .
C4 C7 1.501(3) .
S1 O2 1.4157(17) .
S1 O1 1.4250(16) .
S1 N1 1.613(2) .
O5 C13 1.235(2) .
O6 C14 1.247(2) .
N2 C18 1.360(2) .
N2 C14 1.366(2) .
N3 C11 1.337(3) .
N3 C12 1.338(3) .
N4 C13 1.321(2) .
O4 C7 1.306(3) .
O3 C7 1.212(3) .
C13 C8 1.504(3) .
C12 C8 1.382(2) .
C11 C10 1.371(3) .
C8 C9 1.385(3) .
C15 C16 1.352(3) .
C15 C14 1.428(3) .
C9 C10 1.379(3) .
C17 C18 1.340(3) .
C17 C16 1.397(3) .
